data_7241671
loop_
_publ_author_name
'Ciou, Ji-Ming'
'Zhu, Hong-Feng'
'Chang, Chia-Wen'
'Chen, Jing-Yun'
'Lin, Ya-Fan'

_publ_section_title
;
 Physical organic studies and dynamic covalent chemistry of picolyl
 heterocyclic amino aminals
;
_journal_issue 66
_journal_name_full 'RSC Advances'
_journal_page_first 40421
_journal_page_last 40427
_journal_paper_doi 10.1039/D0RA08527H
_journal_volume 10
_journal_year 2020
_chemical_formula_sum 'C16 H16 N5'
_chemical_formula_weight 278.34
_space_group_IT_number 60
_space_group_name_Hall '-P 2n 2ab'
_space_group_name_H-M_alt 'P b c n'
_symmetry_cell_setting orthorhombic
_symmetry_space_group_name_H-M 'P b c n'
_atom_sites_solution_hydrogens geom
_atom_sites_solution_primary direct
_atom_sites_solution_secondary difmap
_audit_creation_method SHELXL
_audit_update_record
;
2019-10-27 deposited with the CCDC.	2020-10-30 downloaded from the CCDC.
;
_cell_angle_alpha 90.00
_cell_angle_beta 90.00
_cell_angle_gamma 90.00
_cell_formula_units_Z 8
_cell_length_a 16.8760(3)
_cell_length_b 8.68900(10)
_cell_length_c 19.6210(4)
_cell_measurement_reflns_used 21664
_cell_measurement_temperature 295(2)
_cell_measurement_theta_max 27.5
_cell_measurement_theta_min 1
_cell_volume 2877.14(8)
_computing_cell_refinement 'Denzo-SMN & Scalepack'
_computing_data_collection 'Nonius COLLECT'
_computing_data_reduction 'Denzo-SMN & Scalepack'
_computing_molecular_graphics SHELX
_computing_publication_material SHELX
_computing_structure_refinement 'SHELXL-93 (Sheldrick, 1993)'
_computing_structure_solution 'SHELXS-86 (Sheldrick, 1990)'
_diffrn_ambient_temperature 295(2)
_diffrn_measurement_device 'Nonius KappaCCD'
_diffrn_measurement_method '\f-\w scans'
_diffrn_radiation_monochromator graphite
_diffrn_radiation_source 'fine-focus sealed tube'
_diffrn_radiation_type MoK\a
_diffrn_radiation_wavelength 0.71073
_diffrn_reflns_av_R_equivalents 0.0663
_diffrn_reflns_av_sigmaI/netI 0.0423
_diffrn_reflns_limit_h_max 21
_diffrn_reflns_limit_h_min -20
_diffrn_reflns_limit_k_max 11
_diffrn_reflns_limit_k_min -11
_diffrn_reflns_limit_l_max 24
_diffrn_reflns_limit_l_min -25
_diffrn_reflns_number 20084
_diffrn_reflns_theta_max 27.47
_diffrn_reflns_theta_min 2.08
_exptl_absorpt_coefficient_mu 0.081
_exptl_absorpt_correction_T_max 0.988
_exptl_absorpt_correction_T_min 0.914
_exptl_absorpt_correction_type multi-scan
_exptl_crystal_density_diffrn 1.285
_exptl_crystal_F_000 1176
_exptl_crystal_size_max 0.25
_exptl_crystal_size_mid 0.20
_exptl_crystal_size_min 0.20
_refine_diff_density_max 0.296
_refine_diff_density_min -0.462
_refine_diff_density_rms 0.104
_refine_ls_extinction_coef 0.0926(87)
_refine_ls_extinction_expression Fc^*^=kFc[1+0.001xFc^2^\l^3^/sin(2\q)]^-1/4^
_refine_ls_extinction_method SHELXL
_refine_ls_goodness_of_fit_all 1.112
_refine_ls_goodness_of_fit_obs 1.129
_refine_ls_matrix_type full
_refine_ls_number_parameters 199
_refine_ls_number_reflns 3243
_refine_ls_number_restraints 0
_refine_ls_restrained_S_all 1.120
_refine_ls_restrained_S_obs 1.129
_refine_ls_R_factor_all 0.0890
_refine_ls_R_factor_obs 0.0578
_refine_ls_shift/esd_max 0.000
_refine_ls_shift/esd_mean 0.000
_refine_ls_structure_factor_coef Fsqd
_refine_ls_weighting_details 'w=1/[\s^2^(Fo^2^)+(0.0966P)^2^+0.1890P] where P=(Fo^2^+2Fc^2^)/3'
_refine_ls_weighting_scheme calc
_refine_ls_wR_factor_all 0.1778
_refine_ls_wR_factor_obs 0.1471
_reflns_number_observed 2245
_reflns_number_total 3263
_reflns_observed_criterion >2sigma(I)
_cod_data_source_file d0ra08527h3.cif
_cod_data_source_block ic9369
_cod_depositor_comments
;
The following automatic conversions were performed:

data item '_symmetry_cell_setting' value 'Orthorhombic' was changed
to 'orthorhombic' in accordance with the
/home/data/users/saulius/crontab/automatic-downloads/current/RSC/lib/dictionaries/cif_core.dic
dictionary named 'cif_core.dic' version 2.4.2 last updated on
2011-04-26.

data item '_refine_ls_weighting_scheme' value 'calc
w=1/[\s^2^(Fo^2^)+(0.0966P)^2^+0.1890P] where P=(Fo^2^+2Fc^2^)/3' was
changed to 'calc'. A new data item '_refine_ls_weighting_details' was
created with the value set to
'w=1/[\s^2^(Fo^2^)+(0.0966P)^2^+0.1890P] where P=(Fo^2^+2Fc^2^)/3'.

Automatic conversion script
Id: cif_fix_values 7556 2019-12-06 15:28:31Z antanas 
;
_cod_original_sg_symbol_H-M Pbcn
_cod_database_code 7241671

loop_
_symmetry_equiv_pos_as_xyz
'x, y, z'
'-x+1/2, -y+1/2, z+1/2'
'-x, y, -z+1/2'
'x+1/2, -y+1/2, -z'
'-x, -y, -z'
'x-1/2, y-1/2, -z-1/2'
'x, -y, z-1/2'
'-x-1/2, y-1/2, z'

loop_
_atom_site_aniso_label
_atom_site_aniso_U_11
_atom_site_aniso_U_22
_atom_site_aniso_U_33
_atom_site_aniso_U_23
_atom_site_aniso_U_13
_atom_site_aniso_U_12
N1 0.0696(9) 0.0554(9) 0.0578(9) 0.0022(7) 0.0031(7) 0.0099(7)
N2 0.0779(9) 0.0504(8) 0.0675(9) 0.0002(7) 0.0065(7) -0.0079(7)
N3 0.0665(9) 0.0517(8) 0.0661(9) 0.0115(7) -0.0094(7) -0.0084(7)
N4 0.0578(8) 0.0773(11) 0.0637(9) 0.0060(7) -0.0004(6) 0.0082(7)
N5 0.0623(8) 0.0610(9) 0.0685(9) -0.0052(7) 0.0015(7) -0.0071(7)
C1 0.0584(9) 0.0498(9) 0.0583(9) 0.0020(7) 0.0013(7) 0.0006(7)
C2 0.0513(8) 0.0489(9) 0.0610(9) -0.0021(7) -0.0018(7) -0.0007(6)
C3 0.0553(8) 0.0398(8) 0.0644(10) 0.0002(6) 0.0003(7) -0.0062(7)
C3 0.0706(11) 0.0607(11) 0.0731(11) -0.0103(8) 0.0031(8) -0.0028(9)
C4 0.0911(14) 0.0562(12) 0.103(2) -0.0225(11) 0.0049(12) -0.0121(10)
C5 0.0936(14) 0.0505(11) 0.107(2) -0.0003(11) 0.0026(12) -0.0182(10)
C6 0.0870(13) 0.0588(11) 0.0806(13) 0.0049(9) 0.0080(10) -0.0152(9)
C8 0.0587(10) 0.0612(11) 0.0768(12) -0.0057(9) 0.0037(8) -0.0010(8)
C9 0.0568(10) 0.0648(12) 0.110(2) -0.0030(11) -0.0081(10) 0.0069(8)
C10 0.0665(11) 0.0792(13) 0.0916(14) 0.0185(11) -0.0176(10) -0.0001(10)
C11 0.0696(11) 0.095(2) 0.0694(12) 0.0166(10) -0.0077(9) -0.0032(10)
C12 0.0554(9) 0.0467(9) 0.0631(10) -0.0018(7) 0.0055(7) -0.0014(7)
C13 0.0703(11) 0.0614(11) 0.0749(11) 0.0113(9) -0.0017(9) -0.0083(9)
C14 0.0868(13) 0.0620(12) 0.0879(14) 0.0140(10) 0.0112(11) -0.0102(10)
C15 0.0872(13) 0.0656(12) 0.0811(13) -0.0075(10) 0.0207(10) -0.0241(10)
C16 0.0682(11) 0.0730(12) 0.0746(12) -0.0150(10) 0.0077(9) -0.0164(9)

loop_
_atom_site_label
_atom_site_type_symbol
_atom_site_fract_x
_atom_site_fract_y
_atom_site_fract_z
_atom_site_U_iso_or_equiv
_atom_site_thermal_displace_type
_atom_site_occupancy
_atom_site_calc_flag
_atom_site_refinement_flags
_atom_site_disorder_group
N1 N 0.08440(9) 0.4202(2) 0.35818(8) 0.0610(4) Uani 1 d . .
N2 N 0.07540(10) 0.7143(2) 0.29367(8) 0.0653(4) Uani 1 d . .
N3 N -0.04911(8) 0.4967(2) 0.33183(8) 0.0614(4) Uani 1 d . .
N4 N 0.10546(9) 0.3563(2) 0.47188(7) 0.0663(4) Uani 1 d . .
H4A H 0.06205(9) 0.4019(2) 0.48289(7) 0.080 Uiso 1 calc R .
N5 N -0.15059(9) 0.3438(2) 0.29321(8) 0.0640(4) Uani 1 d . .
C1 C 0.02082(9) 0.5284(2) 0.37187(9) 0.0555(4) Uani 1 d . .
H1A H 0.00684(9) 0.5218(2) 0.42026(9) 0.067 Uiso 1 calc R .
C2 C 0.04650(9) 0.6915(2) 0.35632(8) 0.0538(4) Uani 1 d . .
C3 C 0.13104(9) 0.3558(2) 0.40796(8) 0.0531(4) Uani 1 d . .
C3 C 0.04056(11) 0.8085(2) 0.40372(10) 0.0681(5) Uani 1 d . .
H3A H 0.02099(11) 0.7887(2) 0.44715(10) 0.082 Uiso 1 calc R .
C4 C 0.06398(13) 0.9548(2) 0.38586(13) 0.0834(6) Uani 1 d . .
H4B H 0.06145(13) 1.0348(2) 0.41729(13) 0.100 Uiso 1 calc R .
C5 C 0.09099(13) 0.9807(2) 0.32122(13) 0.0838(6) Uani 1 d . .
H5B H 0.10538(13) 1.0791(2) 0.30728(13) 0.101 Uiso 1 calc R .
C6 C 0.09644(13) 0.8574(2) 0.27703(11) 0.0754(6) Uani 1 d . .
H6A H 0.11581(13) 0.8751(2) 0.23335(11) 0.091 Uiso 1 calc R .
C8 C 0.20292(10) 0.2865(2) 0.38992(10) 0.0656(5) Uani 1 d . .
H8A H 0.22161(10) 0.2917(2) 0.34539(10) 0.079 Uiso 1 calc R .
C9 C 0.24516(12) 0.2108(2) 0.43927(12) 0.0771(6) Uani 1 d . .
H9A H 0.29221(12) 0.1611(2) 0.42814(12) 0.092 Uiso 1 calc R .
C10 C 0.21789(12) 0.2087(3) 0.50509(12) 0.0791(6) Uani 1 d . .
H10A H 0.24551(12) 0.1573(3) 0.53922(12) 0.095 Uiso 1 calc R .
C11 C 0.14947(12) 0.2837(3) 0.51876(11) 0.0779(6) Uani 1 d . .
H11A H 0.13181(12) 0.2850(3) 0.56365(11) 0.093 Uiso 1 calc R .
C12 C -0.09428(9) 0.3670(2) 0.34015(8) 0.0551(4) Uani 1 d . .
C13 C -0.08280(11) 0.2657(2) 0.39518(10) 0.0689(5) Uani 1 d . .
H13A H -0.04303(11) 0.2837(2) 0.42701(10) 0.083 Uiso 1 calc R .
C14 C -0.13117(13) 0.1403(2) 0.40098(11) 0.0789(6) Uani 1 d . .
H14A H -0.12427(13) 0.0715(2) 0.43678(11) 0.095 Uiso 1 calc R .
C15 C -0.19011(13) 0.1162(2) 0.35375(11) 0.0780(6) Uani 1 d . .
H15A H -0.22392(13) 0.0320(2) 0.35709(11) 0.094 Uiso 1 calc R .
C16 C -0.19733(11) 0.2194(2) 0.30201(10) 0.0719(5) Uani 1 d . .
H16A H -0.23746(11) 0.2030(2) 0.27036(10) 0.086 Uiso 1 calc R .
H1 H 0.1039(11) 0.4181(24) 0.3152(10) 0.067(5) Uiso 1 d . .
H3 H -0.0578(10) 0.5540(23) 0.2970(10) 0.061(5) Uiso 1 d . .

loop_
_atom_type_symbol
_atom_type_description
_atom_type_scat_dispersion_real
_atom_type_scat_dispersion_imag
_atom_type_scat_source
C C 0.0033 0.0016 'International Tables Vol C Tables 4.2.6.8 and 6.1.1.4'
H H 0.0000 0.0000 'International Tables Vol C Tables 4.2.6.8 and 6.1.1.4'
N N 0.0061 0.0033 'International Tables Vol C Tables 4.2.6.8 and 6.1.1.4'

loop_
_geom_angle_atom_site_label_1
_geom_angle_atom_site_label_2
_geom_angle_atom_site_label_3
_geom_angle
_geom_angle_site_symmetry_1
_geom_angle_site_symmetry_3
_geom_angle_publ_flag
C3 N1 C1 123.77(15) . . ?
C6 N2 C2 117.4(2) . . ?
C12 N3 C1 123.15(14) . . ?
C3 N4 C11 117.8(2) . . ?
C12 N5 C16 116.6(2) . . ?
N3 C1 N1 112.30(14) . . ?
N3 C1 C2 107.65(13) . . ?
N1 C1 C2 110.96(13) . . ?
N2 C2 C3 122.4(2) . . ?
N2 C2 C1 115.39(14) . . ?
C3 C2 C1 122.2(2) . . ?
N4 C3 N1 118.97(15) . . ?
N4 C3 C8 121.5(2) . . ?
N1 C3 C8 119.5(2) . . ?
C4 C3 C2 119.2(2) . . ?
C5 C4 C3 118.9(2) . . ?
C4 C5 C6 118.5(2) . . ?
N2 C6 C5 123.5(2) . . ?
C9 C8 C3 118.6(2) . . ?
C8 C9 C10 119.8(2) . . ?
C11 C10 C9 117.8(2) . . ?
N4 C11 C10 124.3(2) . . ?
N5 C12 N3 115.89(15) . . ?
N5 C12 C13 122.1(2) . . ?
N3 C12 C13 122.0(2) . . ?
C14 C13 C12 118.7(2) . . ?
C13 C14 C15 119.9(2) . . ?
C16 C15 C14 117.8(2) . . ?
N5 C16 C15 124.9(2) . . ?

loop_
_geom_bond_atom_site_label_1
_geom_bond_atom_site_label_2
_geom_bond_distance
_geom_bond_site_symmetry_2
_geom_bond_publ_flag
N1 C3 1.374(2) . ?
N1 C1 1.452(2) . ?
N2 C6 1.333(2) . ?
N2 C2 1.337(2) . ?
N3 C12 1.370(2) . ?
N3 C1 1.444(2) . ?
N4 C3 1.326(2) . ?
N4 C11 1.340(2) . ?
N5 C12 1.339(2) . ?
N5 C16 1.349(2) . ?
C1 C2 1.513(2) . ?
C2 C3 1.381(2) . ?
C3 C8 1.400(2) . ?
C3 C4 1.377(3) . ?
C4 C5 1.366(3) . ?
C5 C6 1.381(3) . ?
C8 C9 1.370(3) . ?
C9 C10 1.371(3) . ?
C10 C11 1.353(3) . ?
C12 C13 1.407(3) . ?
C13 C14 1.366(3) . ?
C14 C15 1.376(3) . ?
C15 C16 1.360(3) . ?
